data_2220933
loop_
_publ_author_name
'Farnum, Gregory A.'
'LaDuca, Robert L.'

_publ_section_title
;
 4-(4-Pyridylamino)pyridinium perchlorate
;
_journal_coeditor_code TK2362
_journal_issue 2
_journal_name_full 'Acta Crystallographica Section E'
_journal_page_first o423
_journal_paper_doi 10.1107/S1600536809003353
_journal_volume 65
_journal_year 2009
_chemical_formula_iupac 'C10 H10 N3 + , Cl O4 -'
_chemical_formula_moiety 'C10 H10 N3 + , Cl O4 -'
_chemical_formula_sum 'C10 H10 Cl N3 O4'
_chemical_formula_weight 271.66
_chemical_name_systematic
;
4-(4-Pyridylamino)pyridinium perchlorate
;
_space_group_IT_number 14
_symmetry_cell_setting monoclinic
_symmetry_space_group_name_Hall '-P 2ybc'
_symmetry_space_group_name_H-M 'P 1 21/c 1'
_atom_sites_solution_hydrogens geom
_atom_sites_solution_primary direct
_atom_sites_solution_secondary difmap
_audit_creation_method SHELXL97
_cell_angle_alpha 90
_cell_angle_beta 101.9130(10)
_cell_angle_gamma 90
_cell_formula_units_Z 4
_cell_length_a 7.6254(10)
_cell_length_b 15.991(2)
_cell_length_c 9.8358(13)
_cell_measurement_reflns_used 12615
_cell_measurement_temperature 173(2)
_cell_measurement_theta_max 28.3
_cell_measurement_theta_min 2.5
_cell_volume 1173.5(3)
_computing_cell_refinement 'SAINT (Bruker, 2006)'
_computing_data_collection 'SMART (Bruker, 2006)'
_computing_data_reduction 'SAINT (Bruker, 2006)'
_computing_molecular_graphics 'CrystalMaker (Palmer, 2007)'
_computing_publication_material 'SHELXL97 (Sheldrick, 2008)'
_computing_structure_refinement 'SHELXL97 (Sheldrick, 2008)'
_computing_structure_solution 'SHELXS97 (Sheldrick, 2008)'
_diffrn_ambient_temperature 173(2)
_diffrn_measured_fraction_theta_full 1.000
_diffrn_measured_fraction_theta_max 0.939
_diffrn_measurement_device_type 'Bruker SMART 1K'
_diffrn_measurement_method \w
_diffrn_radiation_monochromator graphite
_diffrn_radiation_source 'fine-focus sealed tube'
_diffrn_radiation_type MoK\a
_diffrn_radiation_wavelength 0.71073
_diffrn_reflns_av_R_equivalents 0.039
_diffrn_reflns_av_sigmaI/netI 0.027
_diffrn_reflns_limit_h_max 9
_diffrn_reflns_limit_h_min -9
_diffrn_reflns_limit_k_max 20
_diffrn_reflns_limit_k_min -20
_diffrn_reflns_limit_l_max 12
_diffrn_reflns_limit_l_min -12
_diffrn_reflns_number 12615
_diffrn_reflns_theta_full 25.0
_diffrn_reflns_theta_max 28.27
_diffrn_reflns_theta_min 2.47
_diffrn_standards_decay_% 0
_diffrn_standards_number 0
_exptl_absorpt_coefficient_mu 0.337
_exptl_absorpt_correction_T_max 0.941
_exptl_absorpt_correction_T_min 0.907
_exptl_absorpt_correction_type multi-scan
_exptl_absorpt_process_details '(SADABS; Sheldrick, 2007)'
_exptl_crystal_colour colourless
_exptl_crystal_density_diffrn 1.538
_exptl_crystal_density_method 'not measured'
_exptl_crystal_description block
_exptl_crystal_F_000 560
_exptl_crystal_size_max 0.36
_exptl_crystal_size_mid 0.24
_exptl_crystal_size_min 0.18
_refine_diff_density_max 0.39
_refine_diff_density_min -0.32
_refine_ls_extinction_method none
_refine_ls_goodness_of_fit_ref 1.03
_refine_ls_hydrogen_treatment mixed
_refine_ls_matrix_type full
_refine_ls_number_parameters 196
_refine_ls_number_reflns 2728
_refine_ls_number_restraints 0
_refine_ls_restrained_S_all 1.03
_refine_ls_R_factor_all 0.052
_refine_ls_R_factor_gt 0.037
_refine_ls_shift/su_max_lt 0.001
_refine_ls_shift/su_mean 0.000
_refine_ls_structure_factor_coef Fsqd
_refine_ls_weighting_details 'calc w = 1/[\s^2^(Fo^2^)+(0.0377P)^2^+0.7438P] where P=(Fo^2^+2Fc^2^)/3'
_refine_ls_weighting_scheme calc
_refine_ls_wR_factor_gt 0.090
_refine_ls_wR_factor_ref 0.096
_reflns_number_gt 2165
_reflns_number_total 2728
_reflns_threshold_expression I>2\s(I)
_cod_data_source_file tk2362.cif
_cod_data_source_block I
_cod_original_sg_symbol_H-M 'P 21/c'
_cod_database_code 2220933
_cod_database_fobs_code 2220933

loop_
_symmetry_equiv_pos_as_xyz
'x, y, z'
'-x, y+1/2, -z+1/2'
'-x, -y, -z'
'x, -y-1/2, z-1/2'

loop_
_atom_site_type_symbol
_atom_site_label
_atom_site_fract_x
_atom_site_fract_y
_atom_site_fract_z
_atom_site_U_iso_or_equiv
_atom_site_adp_type
_atom_site_calc_flag
_atom_site_refinement_flags
_atom_site_occupancy
_atom_site_disorder_assembly
_atom_site_disorder_group
Cl Cl1 0.21340(6) 0.43473(3) 0.70621(5) 0.03353(14) Uani d . 1 . .
O O2 0.2109(9) 0.5174(3) 0.6429(5) 0.0405(12) Uani d P 0.50 A 1
O O3 0.3562(15) 0.4011(7) 0.6502(10) 0.057(2) Uani d P 0.50 A 1
O O4 0.2567(7) 0.4511(3) 0.8496(4) 0.0676(13) Uani d P 0.50 A 1
O O2A 0.2135(9) 0.4032(7) 0.8406(6) 0.169(4) Uani d P 0.50 A 2
O O3A 0.2109(10) 0.5200(5) 0.6966(10) 0.124(4) Uani d P 0.50 A 2
O O4A 0.3645(17) 0.3918(7) 0.6858(13) 0.095(4) Uani d P 0.50 A 2
O O1 0.0503(2) 0.39806(10) 0.6382(2) 0.0597(5) Uani d . 1 A .
N N1 0.0749(2) 0.35317(10) 0.28489(16) 0.0309(3) Uani d . 1 . .
H H1N -0.011(3) 0.3422(13) 0.325(2) 0.037 Uiso d . 1 . .
N N2 0.52241(19) 0.38493(9) 0.11764(16) 0.0280(3) Uani d . 1 . .
H H2N 0.579(3) 0.4301(13) 0.141(2) 0.034 Uiso d . 1 . .
N N3 0.8017(2) 0.22960(10) -0.10972(16) 0.0318(3) Uani d . 1 . .
C C1 0.1057(2) 0.29873(11) 0.18885(19) 0.0309(4) Uani d . 1 . .
H H1 0.0253 0.2534 0.1628 0.037 Uiso calc R 1 . .
C C2 0.2499(2) 0.30704(11) 0.12757(19) 0.0287(4) Uani d . 1 . .
H H2 0.2679 0.2687 0.0579 0.034 Uiso calc R 1 . .
C C3 0.3713(2) 0.37270(10) 0.16845(17) 0.0245(3) Uani d . 1 . .
C C4 0.3305(2) 0.43069(11) 0.26600(18) 0.0290(4) Uani d . 1 . .
H H4 0.4060 0.4777 0.2926 0.035 Uiso calc R 1 . .
C C5 0.1831(2) 0.41920(12) 0.32180(19) 0.0321(4) Uani d . 1 . .
H H5 0.1565 0.4583 0.3875 0.039 Uiso calc R 1 . .
C C6 0.6948(2) 0.19706(12) -0.03119(19) 0.0296(4) Uani d . 1 . .
H H6 0.6856 0.1379 -0.0275 0.036 Uiso calc R 1 . .
C C7 0.7192(2) 0.36562(11) -0.04063(19) 0.0303(4) Uani d . 1 . .
H H7 0.7312 0.4246 -0.0461 0.036 Uiso calc R 1 . .
C C8 0.6077(2) 0.33074(10) 0.04003(17) 0.0247(3) Uani d . 1 . .
C C9 0.5971(2) 0.24396(11) 0.04488(18) 0.0272(4) Uani d . 1 . .
H H9 0.5240 0.2175 0.0995 0.033 Uiso calc R 1 . .
C C10 0.8118(2) 0.31334(12) -0.11227(19) 0.0335(4) Uani d . 1 . .
H H10 0.8873 0.3381 -0.1667 0.040 Uiso calc R 1 . .

loop_
_atom_site_aniso_label
_atom_site_aniso_U_11
_atom_site_aniso_U_22
_atom_site_aniso_U_33
_atom_site_aniso_U_12
_atom_site_aniso_U_13
_atom_site_aniso_U_23
Cl1 0.0299(2) 0.0328(2) 0.0376(3) 0.00006(18) 0.00622(17) -0.00398(18)
O2 0.049(2) 0.022(2) 0.055(2) -0.0091(17) 0.0214(18) 0.0102(17)
O3 0.044(4) 0.071(5) 0.065(3) 0.011(3) 0.034(3) -0.009(2)
O4 0.107(4) 0.063(3) 0.0306(18) -0.023(2) 0.010(2) -0.0062(17)
O2A 0.115(5) 0.327(12) 0.050(3) -0.121(7) -0.018(3) 0.064(5)
O3A 0.037(3) 0.037(3) 0.279(11) 0.005(2) -0.006(5) -0.067(5)
O4A 0.047(4) 0.045(3) 0.183(11) 0.022(3) -0.002(5) -0.033(6)
O1 0.0370(8) 0.0382(8) 0.0990(14) -0.0130(7) 0.0028(8) -0.0019(9)
N1 0.0262(7) 0.0354(8) 0.0359(8) 0.0032(6) 0.0175(6) 0.0061(7)
N2 0.0236(7) 0.0258(7) 0.0379(8) -0.0042(6) 0.0140(6) -0.0066(6)
N3 0.0298(8) 0.0373(9) 0.0313(8) 0.0015(6) 0.0133(6) -0.0035(6)
C1 0.0249(8) 0.0270(9) 0.0427(10) 0.0002(7) 0.0112(8) 0.0035(8)
C2 0.0255(8) 0.0281(9) 0.0350(9) 0.0008(7) 0.0115(7) -0.0041(7)
C3 0.0222(8) 0.0256(8) 0.0271(8) 0.0029(6) 0.0084(6) 0.0030(7)
C4 0.0269(8) 0.0273(9) 0.0339(9) 0.0007(7) 0.0091(7) -0.0042(7)
C5 0.0304(9) 0.0366(10) 0.0316(9) 0.0079(8) 0.0114(7) -0.0014(8)
C6 0.0256(8) 0.0289(9) 0.0357(9) -0.0009(7) 0.0095(7) -0.0036(7)
C7 0.0286(9) 0.0290(9) 0.0360(9) -0.0008(7) 0.0129(7) 0.0030(7)
C8 0.0199(7) 0.0298(9) 0.0252(8) 0.0001(6) 0.0067(6) -0.0025(7)
C9 0.0227(8) 0.0293(9) 0.0323(9) -0.0021(7) 0.0118(7) 0.0007(7)
C10 0.0311(9) 0.0410(11) 0.0331(9) -0.0016(8) 0.0175(8) 0.0015(8)

loop_
_atom_type_symbol
_atom_type_description
_atom_type_scat_dispersion_real
_atom_type_scat_dispersion_imag
_atom_type_scat_source
C C 0.0033 0.0016 'International Tables Vol C Tables 4.2.6.8 and 6.1.1.4'
H H 0.0000 0.0000 'International Tables Vol C Tables 4.2.6.8 and 6.1.1.4'
N N 0.0061 0.0033 'International Tables Vol C Tables 4.2.6.8 and 6.1.1.4'
O O 0.0106 0.0060 'International Tables Vol C Tables 4.2.6.8 and 6.1.1.4'
Cl Cl 0.1484 0.1585 'International Tables Vol C Tables 4.2.6.8 and 6.1.1.4'

loop_
_geom_angle_atom_site_label_1
_geom_angle_atom_site_label_2
_geom_angle_atom_site_label_3
_geom_angle_site_symmetry_1
_geom_angle_site_symmetry_3
_geom_angle
_geom_angle_publ_flag
O3A Cl1 O4A . . 118.9(6) ?
O3A Cl1 O1 . . 112.5(3) ?
O4A Cl1 O1 . . 113.7(5) ?
O4 Cl1 O1 . . 123.6(2) ?
O3A Cl1 O2A . . 114.7(6) ?
O4A Cl1 O2A . . 96.8(7) ?
O1 Cl1 O2A . . 97.2(2) ?
O4 Cl1 O3 . . 114.8(5) ?
O1 Cl1 O3 . . 109.2(5) ?
O4 Cl1 O2 . . 103.9(3) ?
O1 Cl1 O2 . . 103.9(3) ?
O3 Cl1 O2 . . 96.9(5) ?
C1 N1 C5 . . 120.91(15) ?
C1 N1 H1N . . 117.0(14) ?
C5 N1 H1N . . 121.9(14) ?
C3 N2 C8 . . 129.38(15) ?
C3 N2 H2N . . 116.3(14) ?
C8 N2 H2N . . 114.1(14) ?
C6 N3 C10 . . 116.29(15) ?
N1 C1 C2 . . 121.48(17) ?
N1 C1 H1 . . 119.3 ?
C2 C1 H1 . . 119.3 ?
C1 C2 C3 . . 119.35(16) ?
C1 C2 H2 . . 120.3 ?
C3 C2 H2 . . 120.3 ?
N2 C3 C2 . . 124.10(15) ?
N2 C3 C4 . . 118.42(16) ?
C2 C3 C4 . . 117.46(15) ?
C5 C4 C3 . . 120.02(17) ?
C5 C4 H4 . . 120.0 ?
C3 C4 H4 . . 120.0 ?
N1 C5 C4 . . 120.63(17) ?
N1 C5 H5 . . 119.7 ?
C4 C5 H5 . . 119.7 ?
N3 C6 C9 . . 124.21(17) ?
N3 C6 H6 . . 117.9 ?
C9 C6 H6 . . 117.9 ?
C10 C7 C8 . . 119.04(16) ?
C10 C7 H7 . . 120.5 ?
C8 C7 H7 . . 120.5 ?
C9 C8 C7 . . 117.72(15) ?
C9 C8 N2 . . 124.18(15) ?
C7 C8 N2 . . 117.97(15) ?
C6 C9 C8 . . 118.78(15) ?
C6 C9 H9 . . 120.6 ?
C8 C9 H9 . . 120.6 ?
N3 C10 C7 . . 123.95(16) ?
N3 C10 H10 . . 118.0 ?
C7 C10 H10 . . 118.0 ?

loop_
_geom_bond_atom_site_label_1
_geom_bond_atom_site_label_2
_geom_bond_site_symmetry_2
_geom_bond_distance
_geom_bond_publ_flag
Cl1 O3A . 1.366(7) ?
Cl1 O4A . 1.391(11) ?
Cl1 O4 . 1.405(4) ?
Cl1 O1 . 1.4125(15) ?
Cl1 O2A . 1.414(5) ?
Cl1 O3 . 1.423(8) ?
Cl1 O2 . 1.459(5) ?
N1 C1 . 1.341(2) ?
N1 C5 . 1.343(2) ?
N1 H1N . 0.85(2) ?
N2 C3 . 1.362(2) ?
N2 C8 . 1.400(2) ?
N2 H2N . 0.85(2) ?
N3 C6 . 1.338(2) ?
N3 C10 . 1.342(2) ?
C1 C2 . 1.366(2) ?
C1 H1 . 0.9500 ?
C2 C3 . 1.402(2) ?
C2 H2 . 0.9500 ?
C3 C4 . 1.414(2) ?
C4 C5 . 1.362(2) ?
C4 H4 . 0.9500 ?
C5 H5 . 0.9500 ?
C6 C9 . 1.381(2) ?
C6 H6 . 0.9500 ?
C7 C10 . 1.378(2) ?
C7 C8 . 1.394(2) ?
C7 H7 . 0.9500 ?
C8 C9 . 1.391(2) ?
C9 H9 . 0.9500 ?
C10 H10 . 0.9500 ?

loop_
_geom_hbond_atom_site_label_D
_geom_hbond_atom_site_label_H
_geom_hbond_atom_site_label_A
_geom_hbond_site_symmetry_A
_geom_hbond_distance_DH
_geom_hbond_distance_HA
_geom_hbond_distance_DA
_geom_hbond_angle_DHA
_geom_hbond_publ_flag
N1 H1N N3 4_466 0.85(2) 2.04(2) 2.839(2) 157(2) y
N2 H2N O3A 3_666 0.85(2) 2.17(2) 2.873(8) 140.2(18) y
N2 H2N O4 3_666 0.85(2) 2.27(2) 3.098(5) 166.1(19) y

loop_
_geom_torsion_atom_site_label_1
_geom_torsion_atom_site_label_2
_geom_torsion_atom_site_label_3
_geom_torsion_atom_site_label_4
_geom_torsion_site_symmetry_1
_geom_torsion_site_symmetry_2
_geom_torsion_site_symmetry_3
_geom_torsion_site_symmetry_4
_geom_torsion
_geom_torsion_publ_flag
C5 N1 C1 C2 . . . . 1.6(3) ?
N1 C1 C2 C3 . . . . 1.7(3) ?
C8 N2 C3 C2 . . . . -13.5(3) ?
C8 N2 C3 C4 . . . . 168.15(17) ?
C1 C2 C3 N2 . . . . 177.63(17) ?
C1 C2 C3 C4 . . . . -4.0(3) ?
N2 C3 C4 C5 . . . . -178.24(16) ?
C2 C3 C4 C5 . . . . 3.3(3) ?
C1 N1 C5 C4 . . . . -2.4(3) ?
C3 C4 C5 N1 . . . . -0.2(3) ?
C10 N3 C6 C9 . . . . 0.1(3) ?
C10 C7 C8 C9 . . . . 0.6(3) ?
C10 C7 C8 N2 . . . . 176.70(16) ?
C3 N2 C8 C9 . . . . -26.6(3) ?
C3 N2 C8 C7 . . . . 157.57(18) ?
N3 C6 C9 C8 . . . . 0.5(3) ?
C7 C8 C9 C6 . . . . -0.8(3) ?
N2 C8 C9 C6 . . . . -176.68(16) ?
C6 N3 C10 C7 . . . . -0.4(3) ?
C8 C7 C10 N3 . . . . 0.0(3) ?
